data_7102038
loop_
_publ_author_name
'Inokuma, Yasuhide'
'Osuka, Atsuhiro'

_publ_section_title
;
 Complementary face-to-face dimer formation from meso-aryl
 subporphyrins bearing a 2-carboxyphenyl group.
;
_journal_issue 28
_journal_name_full 'Chemical communications (Cambridge, England)'
_journal_page_first 2938
_journal_page_last 2940
_journal_paper_doi 10.1039/b706573f
_journal_year 2007
_chemical_formula_moiety 'C84 H52 B2 N6 O4, 2(C H2 Cl2)'
_chemical_formula_sum 'C86 H56 B2 Cl4 N6 O4'
_chemical_formula_weight 1400.79
_chemical_name_common
;
bis[(5,10-diphenyl-15-(4-(trans-2-
carboxystyryl)phenyl)subporphyrinato)boron(III)]
;
_chemical_name_systematic
;
?
;
_space_group_IT_number 14
_symmetry_cell_setting monoclinic
_symmetry_Int_Tables_number 14
_symmetry_space_group_name_Hall '-P 2ybc'
_symmetry_space_group_name_H-M 'P 1 21/c 1'
_atom_sites_solution_hydrogens geom
_atom_sites_solution_primary direct
_atom_sites_solution_secondary difmap
_audit_creation_method SHELXL-97
_cell_angle_alpha 90.00
_cell_angle_beta 112.961(7)
_cell_angle_gamma 90.00
_cell_formula_units_Z 2
_cell_length_a 15.823(3)
_cell_length_b 12.328(4)
_cell_length_c 18.763(4)
_cell_measurement_reflns_used 19740
_cell_measurement_temperature 123(2)
_cell_measurement_theta_max 27.5
_cell_measurement_theta_min 3.1
_cell_volume 3370.0(14)
_computing_structure_refinement 'SHELXL-97 (Sheldrick, 1997)'
_computing_structure_solution 'SHELXS-97 (Sheldrick, 1990)'
_diffrn_ambient_temperature 123(2)
_diffrn_detector_area_resol_mean 10.00
_diffrn_measured_fraction_theta_full 0.996
_diffrn_measured_fraction_theta_max 0.996
_diffrn_measurement_device_type 'Rigaku RAXIS-RAPID'
_diffrn_measurement_method \w
_diffrn_radiation_monochromator graphite
_diffrn_radiation_source 'fine-focus sealed tube'
_diffrn_radiation_type MoK\a
_diffrn_radiation_wavelength 0.71075
_diffrn_reflns_av_R_equivalents 0.0690
_diffrn_reflns_av_sigmaI/netI 0.0541
_diffrn_reflns_limit_h_max 18
_diffrn_reflns_limit_h_min -18
_diffrn_reflns_limit_k_max 14
_diffrn_reflns_limit_k_min -14
_diffrn_reflns_limit_l_max 22
_diffrn_reflns_limit_l_min -22
_diffrn_reflns_number 25828
_diffrn_reflns_theta_full 25.00
_diffrn_reflns_theta_max 25.00
_diffrn_reflns_theta_min 3.06
_exptl_absorpt_coefficient_mu 0.237
_exptl_absorpt_correction_T_max 0.9767
_exptl_absorpt_correction_T_min 0.9541
_exptl_absorpt_correction_type none
_exptl_crystal_colour orange
_exptl_crystal_density_diffrn 1.380
_exptl_crystal_density_method 'not measured'
_exptl_crystal_description prism
_exptl_crystal_F_000 1448
_exptl_crystal_size_max 0.20
_exptl_crystal_size_mid 0.10
_exptl_crystal_size_min 0.10
_refine_diff_density_max 0.580
_refine_diff_density_min -0.719
_refine_diff_density_rms 0.065
_refine_ls_extinction_method none
_refine_ls_goodness_of_fit_ref 1.043
_refine_ls_hydrogen_treatment constr
_refine_ls_matrix_type full
_refine_ls_number_parameters 461
_refine_ls_number_reflns 5920
_refine_ls_number_restraints 21
_refine_ls_restrained_S_all 1.066
_refine_ls_R_factor_all 0.0962
_refine_ls_R_factor_gt 0.0643
_refine_ls_shift/su_max 0.000
_refine_ls_shift/su_mean 0.000
_refine_ls_structure_factor_coef Fsqd
_refine_ls_weighting_details 'calc w=1/[\s^2^(Fo^2^)+(0.0816P)^2^+4.0186P] where P=(Fo^2^+2Fc^2^)/3'
_refine_ls_weighting_scheme calc
_refine_ls_wR_factor_gt 0.1577
_refine_ls_wR_factor_ref 0.1773
_reflns_number_gt 4137
_reflns_number_total 5920
_reflns_threshold_expression >2sigma(I)
_cod_data_source_file b706573f.txt
_cod_data_source_block s-mix-di
_cod_database_code 7102038

loop_
_symmetry_equiv_pos_as_xyz
'x, y, z'
'-x, y+1/2, -z+1/2'
'-x, -y, -z'
'x, -y-1/2, z-1/2'

loop_
_atom_site_label
_atom_site_type_symbol
_atom_site_fract_x
_atom_site_fract_y
_atom_site_fract_z
_atom_site_U_iso_or_equiv
_atom_site_adp_type
_atom_site_occupancy
_atom_site_symmetry_multiplicity
_atom_site_calc_flag
_atom_site_refinement_flags
C1 C 0.7254(2) 0.3251(3) 0.46483(19) 0.0283(8) Uani 1 1 d .
C2 C 0.6843(2) 0.4035(3) 0.4969(2) 0.0323(8) Uani 1 1 d .
H1 H 0.7162 0.4508 0.5388 0.039 Uiso 1 1 calc R
C3 C 0.5917(2) 0.3996(3) 0.4576(2) 0.0296(8) Uani 1 1 d .
H2 H 0.5479 0.4431 0.4674 0.036 Uiso 1 1 calc R
C4 C 0.5719(2) 0.3184(3) 0.39884(19) 0.0250(7) Uani 1 1 d .
C5 C 0.4908(2) 0.2583(3) 0.35741(18) 0.0246(7) Uani 1 1 d .
C6 C 0.5001(2) 0.1540(3) 0.33056(18) 0.0230(7) Uani 1 1 d .
C7 C 0.4420(2) 0.0601(3) 0.30626(19) 0.0266(8) Uani 1 1 d .
H3 H 0.3774 0.0592 0.2924 0.032 Uiso 1 1 calc R
C8 C 0.4948(2) -0.0273(3) 0.30649(19) 0.0255(7) Uani 1 1 d .
H4 H 0.4732 -0.0992 0.2921 0.031 Uiso 1 1 calc R
C9 C 0.5882(2) 0.0075(3) 0.33204(18) 0.0231(7) Uani 1 1 d .
C10 C 0.6744(2) -0.0441(3) 0.36078(18) 0.0245(7) Uani 1 1 d .
C11 C 0.7539(2) 0.0173(3) 0.40091(19) 0.0258(7) Uani 1 1 d .
C12 C 0.8423(2) -0.0097(3) 0.4571(2) 0.0304(8) Uani 1 1 d .
H5 H 0.8685 -0.0803 0.4661 0.036 Uiso 1 1 calc R
C13 C 0.8832(2) 0.0820(3) 0.4957(2) 0.0310(8) Uani 1 1 d .
H6 H 0.9428 0.0866 0.5356 0.037 Uiso 1 1 calc R
C14 C 0.8204(2) 0.1705(3) 0.46564(19) 0.0272(8) Uani 1 1 d .
C15 C 0.8121(2) 0.2738(3) 0.49409(19) 0.0289(8) Uani 1 1 d .
C16 C 0.4018(2) 0.3002(3) 0.35528(19) 0.0273(8) Uani 1 1 d .
C17 C 0.3766(2) 0.4069(3) 0.3334(2) 0.0325(8) Uani 1 1 d .
H7 H 0.4167 0.4524 0.3201 0.039 Uiso 1 1 calc R
C18 C 0.2940(3) 0.4478(3) 0.3308(2) 0.0410(10) Uani 1 1 d .
H8 H 0.2769 0.5205 0.3149 0.049 Uiso 1 1 calc R
C19 C 0.2364(3) 0.3819(4) 0.3514(2) 0.0473(11) Uani 1 1 d .
H9 H 0.1790 0.4090 0.3487 0.057 Uiso 1 1 calc R
C20 C 0.2619(3) 0.2776(4) 0.3756(3) 0.0462(11) Uani 1 1 d .
H10 H 0.2232 0.2335 0.3915 0.055 Uiso 1 1 calc R
C21 C 0.3443(2) 0.2363(3) 0.3771(2) 0.0362(9) Uani 1 1 d .
H11 H 0.3611 0.1636 0.3933 0.043 Uiso 1 1 calc R
C22 C 0.6826(2) -0.1639(3) 0.36400(19) 0.0264(8) Uani 1 1 d .
C23 C 0.6292(3) -0.2258(3) 0.3920(2) 0.0356(9) Uani 1 1 d .
H12 H 0.5850 -0.1911 0.4069 0.043 Uiso 1 1 calc R
C24 C 0.6392(3) -0.3369(3) 0.3987(2) 0.0427(10) Uani 1 1 d .
H13 H 0.6011 -0.3782 0.4170 0.051 Uiso 1 1 calc R
C25 C 0.7044(3) -0.3879(3) 0.3789(2) 0.0423(10) Uani 1 1 d .
H14 H 0.7116 -0.4644 0.3837 0.051 Uiso 1 1 calc R
C26 C 0.7585(3) -0.3278(3) 0.3523(2) 0.0390(9) Uani 1 1 d .
H15 H 0.8040 -0.3629 0.3392 0.047 Uiso 1 1 calc R
C27 C 0.7481(2) -0.2167(3) 0.3442(2) 0.0327(8) Uani 1 1 d .
H16 H 0.7859 -0.1762 0.3251 0.039 Uiso 1 1 calc R
C28 C 0.8884(2) 0.3226(3) 0.5596(2) 0.0318(8) Uani 1 1 d .
C29 C 0.9371(2) 0.2653(3) 0.6273(2) 0.0358(9) Uani 1 1 d .
H17 H 0.9202 0.1928 0.6327 0.043 Uiso 1 1 calc R
C30 C 1.0095(3) 0.3126(4) 0.6864(2) 0.0404(10) Uani 1 1 d .
H18 H 1.0422 0.2720 0.7319 0.048 Uiso 1 1 calc R
C31 C 1.0356(2) 0.4185(4) 0.6805(2) 0.0409(10) Uani 1 1 d DU
C32 C 0.9871(3) 0.4768(4) 0.6136(3) 0.0464(11) Uani 1 1 d .
H19 H 1.0040 0.5496 0.6090 0.056 Uiso 1 1 calc R
C33 C 0.9147(2) 0.4298(3) 0.5537(2) 0.0384(9) Uani 1 1 d .
H20 H 0.8823 0.4704 0.5082 0.046 Uiso 1 1 calc R
C34 C 1.1131(3) 0.4635(4) 0.7422(3) 0.0559(12) Uani 1 1 d DU
H21 H 1.1388 0.4081 0.7797 0.067 Uiso 1 1 calc R
C35 C 1.1603(3) 0.5477(3) 0.7662(2) 0.0471(11) Uani 1 1 d DU
H22 H 1.1302 0.6058 0.7325 0.056 Uiso 1 1 calc R
C36 C 1.2425(2) 0.5892(3) 0.8252(2) 0.0315(8) Uani 1 1 d DU
C37 C 1.2693(3) 0.5508(3) 0.8996(2) 0.0418(10) Uani 1 1 d .
H23 H 1.2324 0.4985 0.9112 0.050 Uiso 1 1 calc R
C38 C 0.6515(3) 0.4131(3) 0.0424(2) 0.0431(10) Uani 1 1 d .
H24 H 0.6333 0.4423 -0.0082 0.052 Uiso 1 1 calc R
C39 C 0.5980(3) 0.3346(3) 0.0571(2) 0.0370(9) Uani 1 1 d .
H25 H 0.5436 0.3090 0.0169 0.044 Uiso 1 1 calc R
C40 C 0.6248(2) 0.2938(3) 0.13136(19) 0.0275(8) Uani 1 1 d .
H26 H 0.5891 0.2386 0.1416 0.033 Uiso 1 1 calc R
C41 C 0.7028(2) 0.3320(3) 0.19121(19) 0.0244(7) Uani 1 1 d .
C42 C 0.7229(2) 0.2967(3) 0.27249(19) 0.0247(7) Uani 1 1 d .
B1 B 0.6652(2) 0.1908(3) 0.3550(2) 0.0229(8) Uani 1 1 d .
N1 N 0.65511(18) 0.2819(2) 0.40266(15) 0.0246(6) Uani 1 1 d .
N2 N 0.58524(18) 0.1185(2) 0.33992(15) 0.0231(6) Uani 1 1 d .
N3 N 0.74737(18) 0.1284(2) 0.40445(15) 0.0247(6) Uani 1 1 d .
O1 O 0.66369(15) 0.22433(18) 0.27743(12) 0.0254(5) Uani 1 1 d .
O2 O 0.78535(17) 0.3322(2) 0.32821(14) 0.0387(6) Uani 1 1 d .
C43 C 0.9226(3) 0.1384(4) 0.3257(3) 0.0607(14) Uani 1 1 d .
H27 H 0.8744 0.1466 0.3467 0.073 Uiso 1 1 calc R
H28 H 0.9005 0.1742 0.2745 0.073 Uiso 1 1 calc R
Cl1 Cl 0.93917(8) 0.00218(11) 0.31429(7) 0.0592(4) Uani 1 1 d .
Cl2 Cl 1.02437(9) 0.20427(11) 0.38878(7) 0.0655(4) Uani 1 1 d .

loop_
_atom_site_aniso_label
_atom_site_aniso_U_11
_atom_site_aniso_U_22
_atom_site_aniso_U_33
_atom_site_aniso_U_23
_atom_site_aniso_U_13
_atom_site_aniso_U_12
C1 0.0335(19) 0.0235(19) 0.0265(19) -0.0013(15) 0.0101(16) -0.0091(15)
C2 0.043(2) 0.0236(19) 0.031(2) -0.0064(16) 0.0142(18) -0.0097(16)
C3 0.038(2) 0.0216(19) 0.0300(19) -0.0016(15) 0.0138(17) -0.0022(15)
C4 0.0300(18) 0.0193(17) 0.0259(18) 0.0044(14) 0.0110(15) 0.0007(14)
C5 0.0294(18) 0.0214(18) 0.0218(17) 0.0029(14) 0.0086(15) -0.0005(14)
C6 0.0244(16) 0.0243(19) 0.0182(16) 0.0022(14) 0.0061(14) 0.0012(14)
C7 0.0236(17) 0.0276(19) 0.0270(18) -0.0002(15) 0.0080(15) -0.0024(15)
C8 0.0282(18) 0.0222(18) 0.0254(18) -0.0024(14) 0.0097(15) -0.0066(14)
C9 0.0307(18) 0.0201(18) 0.0189(16) 0.0007(13) 0.0100(15) -0.0026(14)
C10 0.0301(18) 0.0241(19) 0.0207(17) 0.0018(14) 0.0115(15) -0.0024(14)
C11 0.0305(18) 0.0244(19) 0.0246(18) 0.0015(15) 0.0129(16) -0.0001(15)
C12 0.0309(18) 0.030(2) 0.0301(19) 0.0048(16) 0.0120(16) 0.0052(16)
C13 0.0256(18) 0.039(2) 0.0244(18) 0.0019(16) 0.0054(15) -0.0016(16)
C14 0.0262(17) 0.031(2) 0.0231(17) 0.0006(15) 0.0076(15) -0.0044(15)
C15 0.0312(19) 0.032(2) 0.0205(17) 0.0000(15) 0.0072(15) -0.0068(15)
C16 0.0266(17) 0.029(2) 0.0234(17) -0.0046(15) 0.0064(15) -0.0004(15)
C17 0.0338(19) 0.034(2) 0.0263(19) -0.0041(16) 0.0084(16) 0.0032(16)
C18 0.045(2) 0.034(2) 0.039(2) -0.0063(18) 0.0108(19) 0.0113(19)
C19 0.036(2) 0.054(3) 0.052(3) -0.020(2) 0.016(2) 0.003(2)
C20 0.038(2) 0.046(3) 0.059(3) -0.013(2) 0.023(2) -0.0089(19)
C21 0.035(2) 0.032(2) 0.041(2) -0.0044(17) 0.0148(18) -0.0034(17)
C22 0.0291(18) 0.0237(19) 0.0221(17) 0.0013(14) 0.0051(15) 0.0010(15)
C23 0.042(2) 0.027(2) 0.042(2) 0.0051(17) 0.0213(19) 0.0017(16)
C24 0.052(2) 0.027(2) 0.052(3) 0.0067(19) 0.023(2) -0.0004(18)
C25 0.054(2) 0.023(2) 0.044(2) 0.0015(18) 0.013(2) 0.0027(18)
C26 0.045(2) 0.033(2) 0.037(2) -0.0018(18) 0.0142(19) 0.0125(18)
C27 0.035(2) 0.029(2) 0.035(2) -0.0001(16) 0.0146(17) 0.0021(16)
C28 0.0290(18) 0.034(2) 0.031(2) -0.0078(16) 0.0098(16) -0.0067(16)
C29 0.034(2) 0.043(2) 0.027(2) -0.0037(17) 0.0087(17) -0.0120(17)
C30 0.036(2) 0.055(3) 0.029(2) -0.0012(19) 0.0118(18) -0.0061(19)
C31 0.0279(19) 0.058(3) 0.037(2) -0.018(2) 0.0130(18) -0.0108(18)
C32 0.036(2) 0.041(2) 0.062(3) -0.015(2) 0.019(2) -0.0128(19)
C33 0.033(2) 0.036(2) 0.041(2) -0.0057(18) 0.0073(18) -0.0065(17)
C34 0.043(2) 0.077(3) 0.056(3) -0.030(2) 0.027(2) -0.015(2)
C35 0.069(3) 0.037(2) 0.057(3) -0.0141(19) 0.049(2) -0.018(2)
C36 0.045(2) 0.0223(19) 0.038(2) -0.0060(16) 0.0284(18) -0.0052(16)
C37 0.071(3) 0.026(2) 0.047(2) -0.0004(18) 0.042(2) -0.0026(19)
C38 0.075(3) 0.033(2) 0.031(2) 0.0054(18) 0.031(2) 0.010(2)
C39 0.049(2) 0.038(2) 0.0236(19) -0.0034(17) 0.0131(18) 0.0083(18)
C40 0.0317(18) 0.0234(19) 0.0284(19) -0.0026(15) 0.0128(16) 0.0003(15)
C41 0.0288(17) 0.0196(18) 0.0283(18) -0.0011(14) 0.0150(15) 0.0006(14)
C42 0.0247(17) 0.0199(18) 0.0281(19) -0.0031(15) 0.0088(16) -0.0042(14)
B1 0.0245(19) 0.021(2) 0.0222(19) -0.0018(15) 0.0080(16) -0.0035(15)
N1 0.0276(15) 0.0213(15) 0.0219(14) -0.0006(12) 0.0065(12) -0.0037(12)
N2 0.0283(15) 0.0190(15) 0.0210(14) -0.0007(12) 0.0086(12) -0.0022(12)
N3 0.0272(14) 0.0235(16) 0.0227(15) -0.0022(12) 0.0089(12) -0.0042(12)
O1 0.0287(12) 0.0227(13) 0.0232(12) -0.0005(10) 0.0085(10) -0.0063(10)
O2 0.0337(13) 0.0436(16) 0.0303(14) 0.0044(12) 0.0033(12) -0.0144(13)
C43 0.049(3) 0.088(4) 0.053(3) 0.026(3) 0.027(2) 0.019(3)
Cl1 0.0541(7) 0.0722(9) 0.0531(7) 0.0033(6) 0.0228(6) -0.0018(6)
Cl2 0.0754(8) 0.0618(8) 0.0592(8) 0.0088(6) 0.0262(7) 0.0015(6)

loop_
_atom_type_symbol
_atom_type_description
_atom_type_scat_dispersion_real
_atom_type_scat_dispersion_imag
_atom_type_scat_source
C C 0.0033 0.0016 'International Tables Vol C Tables 4.2.6.8 and 6.1.1.4'
H H 0.0000 0.0000 'International Tables Vol C Tables 4.2.6.8 and 6.1.1.4'
B B 0.0013 0.0007 'International Tables Vol C Tables 4.2.6.8 and 6.1.1.4'
N N 0.0061 0.0033 'International Tables Vol C Tables 4.2.6.8 and 6.1.1.4'
O O 0.0106 0.0060 'International Tables Vol C Tables 4.2.6.8 and 6.1.1.4'
Cl Cl 0.1484 0.1585 'International Tables Vol C Tables 4.2.6.8 and 6.1.1.4'

loop_
_geom_angle_atom_site_label_1
_geom_angle_atom_site_label_2
_geom_angle_atom_site_label_3
_geom_angle
_geom_angle_site_symmetry_1
_geom_angle_site_symmetry_3
N1 C1 C15 120.1(3) . .
N1 C1 C2 105.7(3) . .
C15 C1 C2 132.4(3) . .
C3 C2 C1 108.6(3) . .
C3 C2 H1 125.7 . .
C1 C2 H1 125.7 . .
C2 C3 C4 108.0(3) . .
C2 C3 H2 126.0 . .
C4 C3 H2 126.0 . .
N1 C4 C5 120.2(3) . .
N1 C4 C3 105.8(3) . .
C5 C4 C3 131.8(3) . .
C6 C5 C4 118.3(3) . .
C6 C5 C16 122.5(3) . .
C4 C5 C16 118.5(3) . .
N2 C6 C5 118.9(3) . .
N2 C6 C7 105.1(3) . .
C5 C6 C7 134.9(3) . .
C8 C7 C6 108.7(3) . .
C8 C7 H3 125.7 . .
C6 C7 H3 125.7 . .
C7 C8 C9 108.4(3) . .
C7 C8 H4 125.8 . .
C9 C8 H4 125.8 . .
N2 C9 C10 118.4(3) . .
N2 C9 C8 105.0(3) . .
C10 C9 C8 135.5(3) . .
C9 C10 C11 119.5(3) . .
C9 C10 C22 121.5(3) . .
C11 C10 C22 117.9(3) . .
N3 C11 C10 119.5(3) . .
N3 C11 C12 105.5(3) . .
C10 C11 C12 133.2(3) . .
C13 C12 C11 109.0(3) . .
C13 C12 H5 125.5 . .
C11 C12 H5 125.5 . .
C12 C13 C14 108.0(3) . .
C12 C13 H6 126.0 . .
C14 C13 H6 126.0 . .
N3 C14 C15 119.2(3) . .
N3 C14 C13 105.6(3) . .
C15 C14 C13 133.8(3) . .
C14 C15 C1 118.5(3) . .
C14 C15 C28 121.3(3) . .
C1 C15 C28 119.8(3) . .
C21 C16 C17 118.7(3) . .
C21 C16 C5 121.4(3) . .
C17 C16 C5 119.8(3) . .
C18 C17 C16 120.9(4) . .
C18 C17 H7 119.5 . .
C16 C17 H7 119.5 . .
C19 C18 C17 119.5(4) . .
C19 C18 H8 120.3 . .
C17 C18 H8 120.3 . .
C20 C19 C18 120.1(4) . .
C20 C19 H9 120.0 . .
C18 C19 H9 120.0 . .
C19 C20 C21 120.3(4) . .
C19 C20 H10 119.9 . .
C21 C20 H10 119.9 . .
C16 C21 C20 120.4(4) . .
C16 C21 H11 119.8 . .
C20 C21 H11 119.8 . .
C23 C22 C27 118.1(3) . .
C23 C22 C10 120.6(3) . .
C27 C22 C10 121.1(3) . .
C24 C23 C22 121.1(3) . .
C24 C23 H12 119.4 . .
C22 C23 H12 119.4 . .
C25 C24 C23 120.0(4) . .
C25 C24 H13 120.0 . .
C23 C24 H13 120.0 . .
C26 C25 C24 119.6(4) . .
C26 C25 H14 120.2 . .
C24 C25 H14 120.2 . .
C25 C26 C27 120.9(4) . .
C25 C26 H15 119.6 . .
C27 C26 H15 119.6 . .
C26 C27 C22 120.3(3) . .
C26 C27 H16 119.9 . .
C22 C27 H16 119.9 . .
C29 C28 C33 118.2(3) . .
C29 C28 C15 122.3(3) . .
C33 C28 C15 119.4(3) . .
C30 C29 C28 120.7(4) . .
C30 C29 H17 119.6 . .
C28 C29 H17 119.6 . .
C29 C30 C31 121.0(4) . .
C29 C30 H18 119.5 . .
C31 C30 H18 119.5 . .
C30 C31 C32 118.8(3) . .
C30 C31 C34 119.3(4) . .
C32 C31 C34 121.9(4) . .
C33 C32 C31 120.6(4) . .
C33 C32 H19 119.7 . .
C31 C32 H19 119.7 . .
C32 C33 C28 120.6(4) . .
C32 C33 H20 119.7 . .
C28 C33 H20 119.7 . .
C35 C34 C31 144.4(5) . .
C35 C34 H21 107.8 . .
C31 C34 H21 107.8 . .
C34 C35 C36 143.6(5) . .
C34 C35 H22 108.2 . .
C36 C35 H22 108.2 . .
C37 C36 C41 119.0(3) . 3_766
C37 C36 C35 119.3(3) . .
C41 C36 C35 121.7(3) 3_766 .
C38 C37 C36 121.1(4) 3_766 .
C38 C37 H23 119.5 3_766 .
C36 C37 H23 119.5 . .
C37 C38 C39 120.6(4) 3_766 .
C37 C38 H24 119.7 3_766 .
C39 C38 H24 119.7 . .
C40 C39 C38 119.0(4) . .
C40 C39 H25 120.5 . .
C38 C39 H25 120.5 . .
C39 C40 C41 121.2(3) . .
C39 C40 H26 119.4 . .
C41 C40 H26 119.4 . .
C40 C41 C36 119.0(3) . 3_766
C40 C41 C42 119.7(3) . .
C36 C41 C42 121.1(3) 3_766 .
O2 C42 O1 123.2(3) . .
O2 C42 C41 123.7(3) . .
O1 C42 C41 113.1(3) . .
N2 B1 N1 106.6(3) . .
N2 B1 N3 106.4(3) . .
N1 B1 N3 106.9(3) . .
N2 B1 O1 106.8(3) . .
N1 B1 O1 114.2(3) . .
N3 B1 O1 115.3(3) . .
C1 N1 C4 111.3(3) . .
C1 N1 B1 124.5(3) . .
C4 N1 B1 123.1(3) . .
C6 N2 C9 112.3(3) . .
C6 N2 B1 124.0(3) . .
C9 N2 B1 123.7(3) . .
C14 N3 C11 111.2(3) . .
C14 N3 B1 124.9(3) . .
C11 N3 B1 123.3(3) . .
C42 O1 B1 120.6(3) . .
Cl1 C43 Cl2 112.6(2) . .
Cl1 C43 H27 109.1 . .
Cl2 C43 H27 109.1 . .
Cl1 C43 H28 109.1 . .
Cl2 C43 H28 109.1 . .
H27 C43 H28 107.8 . .

loop_
_geom_bond_atom_site_label_1
_geom_bond_atom_site_label_2
_geom_bond_distance
_geom_bond_site_symmetry_2
C1 N1 1.367(4) .
C1 C15 1.412(5) .
C1 C2 1.424(5) .
C2 C3 1.360(5) .
C2 H1 0.9500 .
C3 C4 1.430(5) .
C3 H2 0.9500 .
C4 N1 1.367(4) .
C4 C5 1.420(5) .
C5 C6 1.409(5) .
C5 C16 1.486(5) .
C6 N2 1.362(4) .
C6 C7 1.437(5) .
C7 C8 1.363(5) .
C7 H3 0.9500 .
C8 C9 1.431(4) .
C8 H4 0.9500 .
C9 N2 1.379(4) .
C9 C10 1.408(5) .
C10 C11 1.408(5) .
C10 C22 1.482(5) .
C11 N3 1.377(4) .
C11 C12 1.423(5) .
C12 C13 1.363(5) .
C12 H5 0.9500 .
C13 C14 1.435(5) .
C13 H6 0.9500 .
C14 N3 1.374(4) .
C14 C15 1.406(5) .
C15 C28 1.474(5) .
C16 C21 1.382(5) .
C16 C17 1.389(5) .
C17 C18 1.384(5) .
C17 H7 0.9500 .
C18 C19 1.384(6) .
C18 H8 0.9500 .
C19 C20 1.371(6) .
C19 H9 0.9500 .
C20 C21 1.389(5) .
C20 H10 0.9500 .
C21 H11 0.9500 .
C22 C23 1.385(5) .
C22 C27 1.392(5) .
C23 C24 1.378(5) .
C23 H12 0.9500 .
C24 C25 1.377(6) .
C24 H13 0.9500 .
C25 C26 1.367(6) .
C25 H14 0.9500 .
C26 C27 1.380(5) .
C26 H15 0.9500 .
C27 H16 0.9500 .
C28 C29 1.395(5) .
C28 C33 1.402(5) .
C29 C30 1.375(5) .
C29 H17 0.9500 .
C30 C31 1.386(6) .
C30 H18 0.9500 .
C31 C32 1.389(6) .
C31 C34 1.429(4) .
C32 C33 1.381(5) .
C32 H19 0.9500 .
C33 H20 0.9500 .
C34 C35 1.255(4) .
C34 H21 0.9500 .
C35 C36 1.434(4) .
C35 H22 0.9500 .
C36 C37 1.376(5) .
C36 C41 1.413(5) 3_766
C37 C38 1.374(6) 3_766
C37 H23 0.9500 .
C38 C37 1.374(6) 3_766
C38 C39 1.383(6) .
C38 H24 0.9500 .
C39 C40 1.382(5) .
C39 H25 0.9500 .
C40 C41 1.387(5) .
C40 H26 0.9500 .
C41 C36 1.413(5) 3_766
C41 C42 1.496(5) .
C42 O2 1.206(4) .
C42 O1 1.323(4) .
B1 N2 1.482(4) .
B1 N1 1.482(5) .
B1 N3 1.483(5) .
B1 O1 1.505(4) .
C43 Cl1 1.726(5) .
C43 Cl2 1.780(5) .
C43 H27 0.9900 .
C43 H28 0.9900 .

loop_
_geom_torsion_atom_site_label_1
_geom_torsion_atom_site_label_2
_geom_torsion_atom_site_label_3
_geom_torsion_atom_site_label_4
_geom_torsion
_geom_torsion_site_symmetry_1
_geom_torsion_site_symmetry_4
N1 C1 C2 C3 4.5(4) . .
C15 C1 C2 C3 -159.8(4) . .
C1 C2 C3 C4 -0.4(4) . .
C2 C3 C4 N1 -3.8(4) . .
C2 C3 C4 C5 158.7(4) . .
N1 C4 C5 C6 9.1(5) . .
C3 C4 C5 C6 -151.4(4) . .
N1 C4 C5 C16 179.4(3) . .
C3 C4 C5 C16 19.0(5) . .
C4 C5 C6 N2 -5.1(4) . .
C16 C5 C6 N2 -175.0(3) . .
C4 C5 C6 C7 160.4(4) . .
C16 C5 C6 C7 -9.5(6) . .
N2 C6 C7 C8 3.5(4) . .
C5 C6 C7 C8 -163.4(4) . .
C6 C7 C8 C9 0.9(4) . .
C7 C8 C9 N2 -4.9(4) . .
C7 C8 C9 C10 162.5(4) . .
N2 C9 C10 C11 4.1(4) . .
C8 C9 C10 C11 -161.9(3) . .
N2 C9 C10 C22 171.7(3) . .
C8 C9 C10 C22 5.6(6) . .
C9 C10 C11 N3 -6.7(5) . .
C22 C10 C11 N3 -174.7(3) . .
C9 C10 C11 C12 155.5(3) . .
C22 C10 C11 C12 -12.5(5) . .
N3 C11 C12 C13 4.1(4) . .
C10 C11 C12 C13 -159.9(4) . .
C11 C12 C13 C14 1.0(4) . .
C12 C13 C14 N3 -5.7(4) . .
C12 C13 C14 C15 159.7(4) . .
N3 C14 C15 C1 7.5(5) . .
C13 C14 C15 C1 -156.4(4) . .
N3 C14 C15 C28 -180.0(3) . .
C13 C14 C15 C28 16.1(6) . .
N1 C1 C15 C14 -9.2(5) . .
C2 C1 C15 C14 153.2(4) . .
N1 C1 C15 C28 178.1(3) . .
C2 C1 C15 C28 -19.5(6) . .
C6 C5 C16 C21 43.6(5) . .
C4 C5 C16 C21 -126.3(4) . .
C6 C5 C16 C17 -138.6(3) . .
C4 C5 C16 C17 51.5(4) . .
C21 C16 C17 C18 -2.3(5) . .
C5 C16 C17 C18 179.8(3) . .
C16 C17 C18 C19 1.1(6) . .
C17 C18 C19 C20 1.2(6) . .
C18 C19 C20 C21 -2.2(6) . .
C17 C16 C21 C20 1.3(5) . .
C5 C16 C21 C20 179.2(3) . .
C19 C20 C21 C16 0.9(6) . .
C9 C10 C22 C23 -45.6(5) . .
C11 C10 C22 C23 122.1(4) . .
C9 C10 C22 C27 139.0(3) . .
C11 C10 C22 C27 -53.3(4) . .
C27 C22 C23 C24 -1.3(6) . .
C10 C22 C23 C24 -176.9(4) . .
C22 C23 C24 C25 1.3(6) . .
C23 C24 C25 C26 -0.3(6) . .
C24 C25 C26 C27 -0.7(6) . .
C25 C26 C27 C22 0.7(6) . .
C23 C22 C27 C26 0.3(5) . .
C10 C22 C27 C26 175.9(3) . .
C14 C15 C28 C29 -47.1(5) . .
C1 C15 C28 C29 125.3(4) . .
C14 C15 C28 C33 131.6(4) . .
C1 C15 C28 C33 -56.0(5) . .
C33 C28 C29 C30 -0.5(5) . .
C15 C28 C29 C30 178.2(3) . .
C28 C29 C30 C31 0.4(6) . .
C29 C30 C31 C32 0.1(6) . .
C29 C30 C31 C34 -178.0(4) . .
C30 C31 C32 C33 -0.5(6) . .
C34 C31 C32 C33 177.6(4) . .
C31 C32 C33 C28 0.4(6) . .
C29 C28 C33 C32 0.1(5) . .
C15 C28 C33 C32 -178.7(3) . .
C30 C31 C34 C35 -176.8(6) . .
C32 C31 C34 C35 5.2(9) . .
C31 C34 C35 C36 -172.3(5) . .
C34 C35 C36 C37 -37.6(8) . .
C34 C35 C36 C41 141.9(5) . 3_766
C41 C36 C37 C38 -0.7(6) 3_766 3_766
C35 C36 C37 C38 178.8(4) . 3_766
C37 C38 C39 C40 0.8(6) 3_766 .
C38 C39 C40 C41 1.5(5) . .
C39 C40 C41 C36 -2.7(5) . 3_766
C39 C40 C41 C42 172.0(3) . .
C40 C41 C42 O2 -174.4(3) . .
C36 C41 C42 O2 0.2(5) 3_766 .
C40 C41 C42 O1 4.0(4) . .
C36 C41 C42 O1 178.6(3) 3_766 .
C15 C1 N1 C4 159.5(3) . .
C2 C1 N1 C4 -7.1(4) . .
C15 C1 N1 B1 -8.6(5) . .
C2 C1 N1 B1 -175.3(3) . .
C5 C4 N1 C1 -158.1(3) . .
C3 C4 N1 C1 6.9(4) . .
C5 C4 N1 B1 10.3(5) . .
C3 C4 N1 B1 175.2(3) . .
N2 B1 N1 C1 137.8(3) . .
N3 B1 N1 C1 24.3(4) . .
O1 B1 N1 C1 -104.4(3) . .
N2 B1 N1 C4 -29.0(4) . .
N3 B1 N1 C4 -142.5(3) . .
O1 B1 N1 C4 88.7(4) . .
C5 C6 N2 C9 162.6(3) . .
C7 C6 N2 C9 -6.8(4) . .
C5 C6 N2 B1 -18.7(5) . .
C7 C6 N2 B1 171.9(3) . .
C10 C9 N2 C6 -162.6(3) . .
C8 C9 N2 C6 7.4(3) . .
C10 C9 N2 B1 18.7(4) . .
C8 C9 N2 B1 -171.3(3) . .
N1 B1 N2 C6 33.7(4) . .
N3 B1 N2 C6 147.6(3) . .
O1 B1 N2 C6 -88.8(3) . .
N1 B1 N2 C9 -147.7(3) . .
N3 B1 N2 C9 -33.9(4) . .
O1 B1 N2 C9 89.8(4) . .
C15 C14 N3 C11 -159.5(3) . .
C13 C14 N3 C11 8.5(4) . .
C15 C14 N3 B1 12.3(5) . .
C13 C14 N3 B1 -179.7(3) . .
C10 C11 N3 C14 158.8(3) . .
C12 C11 N3 C14 -7.9(4) . .
C10 C11 N3 B1 -13.2(5) . .
C12 C11 N3 B1 -179.9(3) . .
N2 B1 N3 C14 -140.0(3) . .
N1 B1 N3 C14 -26.3(4) . .
O1 B1 N3 C14 101.8(3) . .
N2 B1 N3 C11 30.9(4) . .
N1 B1 N3 C11 144.5(3) . .
O1 B1 N3 C11 -87.3(4) . .
O2 C42 O1 B1 6.8(5) . .
C41 C42 O1 B1 -171.6(3) . .
N2 B1 O1 C42 174.3(3) . .
N1 B1 O1 C42 56.7(4) . .
N3 B1 O1 C42 -67.7(4) . .
